data_1567880
loop_
_publ_author_name
'Liu, Yi'
'Xu, Haojie'
'Liu, Xitao'
'Han, Shiguo'
'Guo, Wuqian'
'Ma, Yu'
'Fan, Qingshun'
'Hu, Xinxin'
'Sun, Zhihua'
'Luo, Junhua'

_publ_section_title
;
 Room-temperature antiferroelectric in hybrid perovskite enables
 highly-efficient energy storage at low electric fields
;
_journal_name_full 'Chemical Science'
_journal_paper_doi 10.1039/D2SC05285G
_journal_year 2022
_chemical_formula_moiety '2(Br3.5 Pb), C8 H24 N2, C H5 N2'
_chemical_formula_sum 'C9 H29 Br7 N4 Pb2'
_chemical_formula_weight 1167.11
_space_group_crystal_system tetragonal
_space_group_IT_number 139
_space_group_name_Hall '-I 4 2'
_space_group_name_H-M_alt 'I 4/m m m'
_atom_sites_solution_hydrogens geom
_atom_sites_solution_primary iterative
_audit_creation_date 2021-09-13
_audit_creation_method
;
Olex2 1.2
(compiled 2018.05.29 svn.r3508 for OlexSys, GUI svn.r5506)
;
_audit_update_record
;
2022-03-10 deposited with the CCDC.	2022-10-28 downloaded from the CCDC.
;
_cell_angle_alpha 90
_cell_angle_beta 90
_cell_angle_gamma 90
_cell_formula_units_Z 2
_cell_length_a 5.9841(2)
_cell_length_b 5.9841(2)
_cell_length_c 38.4072(17)
_cell_measurement_reflns_used 1702
_cell_measurement_temperature 310(2)
_cell_volume 1375.34(9)
_computing_cell_refinement 'SAINT V8.38A (?, 2016)'
_computing_data_reduction 'SAINT V8.38A (?, 2016)'
_computing_molecular_graphics 'Olex2 (Dolomanov et al., 2009)'
_computing_publication_material 'Olex2 (Dolomanov et al., 2009)'
_computing_structure_refinement 'ShelXL (Sheldrick, 2015)'
_computing_structure_solution 'olex2.solve (Bourhis et al., 2015)'
_diffrn_ambient_temperature 309.99
_diffrn_measured_fraction_theta_full 0.993
_diffrn_measured_fraction_theta_max 0.994
_diffrn_measurement_device_type 'Bruker APEX-II CCD'
_diffrn_measurement_method '\f and \w scans'
_diffrn_radiation_type MoK\a
_diffrn_radiation_wavelength 0.71073
_diffrn_reflns_av_R_equivalents 0.0649
_diffrn_reflns_av_unetI/netI 0.0318
_diffrn_reflns_Laue_measured_fraction_full 0.993
_diffrn_reflns_Laue_measured_fraction_max 0.994
_diffrn_reflns_limit_h_max 7
_diffrn_reflns_limit_h_min -7
_diffrn_reflns_limit_k_max 7
_diffrn_reflns_limit_k_min -7
_diffrn_reflns_limit_l_max 47
_diffrn_reflns_limit_l_min -49
_diffrn_reflns_number 5626
_diffrn_reflns_point_group_measured_fraction_full 0.993
_diffrn_reflns_point_group_measured_fraction_max 0.994
_diffrn_reflns_theta_full 25.242
_diffrn_reflns_theta_max 27.468
_diffrn_reflns_theta_min 3.182
_diffrn_standards_number 0
_exptl_absorpt_coefficient_mu 22.394
_exptl_absorpt_correction_T_max 0.0206
_exptl_absorpt_correction_T_min 0.0026
_exptl_absorpt_correction_type multi-scan
_exptl_absorpt_process_details
'SADABS-2016/2 (Bruker,2016/2) was used for absorption correction. wR2(int) was 0.1762 before and 0.0751 after correction. The Ratio of minimum to maximum transmission is 0.1262. The \l/2 correction factor is Not present.'
_exptl_crystal_colour yellow
_exptl_crystal_density_diffrn 2.818
_exptl_crystal_description plate
_exptl_crystal_F_000 1040
_exptl_crystal_size_max 0.1
_exptl_crystal_size_mid 0.1
_exptl_crystal_size_min 0.05
_refine_diff_density_max 1.023
_refine_diff_density_min -1.021
_refine_diff_density_rms 0.148
_refine_ls_extinction_method none
_refine_ls_goodness_of_fit_ref 1.082
_refine_ls_hydrogen_treatment constr
_refine_ls_matrix_type full
_refine_ls_number_parameters 88
_refine_ls_number_reflns 538
_refine_ls_number_restraints 98
_refine_ls_restrained_S_all 0.989
_refine_ls_R_factor_all 0.0466
_refine_ls_R_factor_gt 0.0386
_refine_ls_shift/su_max 0.018
_refine_ls_shift/su_mean 0.002
_refine_ls_structure_factor_coef Fsqd
_refine_ls_weighting_details 'w=1/[\s^2^(Fo^2^)+(0.0638P)^2^+5.0867P] where P=(Fo^2^+2Fc^2^)/3'
_refine_ls_weighting_scheme calc
_refine_ls_wR_factor_gt 0.1033
_refine_ls_wR_factor_ref 0.1119
_reflns_Friedel_coverage 0.000
_reflns_number_gt 448
_reflns_number_total 538
_reflns_threshold_expression 'I > 2\s(I)'
_cod_data_source_file d2sc05285g2.cif
_cod_data_source_block mo_lyy370831310k_0m_a
_cod_original_cell_volume 1375.34(11)
_cod_database_code 1567880
_shelx_shelxl_version_number 2017/1
_shelx_space_group_comment
;
The symmetry employed for this shelxl refinement is uniquely defined
by the following loop, which should always be used as a source of
symmetry information in preference to the above space-group names.
They are only intended as comments.
;
_shelx_estimated_absorpt_t_max 0.326
_shelx_estimated_absorpt_t_min 0.123
_olex2_refinement_description
;
1. Fixed Uiso
 At 1.2 times of:
  All C(H) groups, All C(H,H) groups, All N(H,H) groups, All N(H,H,H) groups
 At 1.5 times of:
  All C(H,H,H) groups
2. Restrained distances
 N1-C0AA = C0AA-C1AA
 1.5 with sigma of 0.02
 C1AA-C4
 1.5 with sigma of 0.02
 C3-C1AA
 1.5 with sigma of 0.02
 N3-C5
 1.3 with sigma of 0.02
 N2-C5
 1.3 with sigma of 0.02
 C1AA-N1
 2.5 with sigma of 0.04
 C4-C0AA
 2.5 with sigma of 0.04
 C4-C3
 2.5 with sigma of 0.04
 C3-C0AA
 2.5 with sigma of 0.04
 N2-N3
 2.3 with sigma of 0.04
3. Rigid bond restraints
 C4, C3, C1AA, C0AA, N1, C5, N3
 with sigma for 1-2 distances of 0.01 and sigma for 1-3 distances of 0.01
 N2
 with sigma for 1-2 distances of 0.01 and sigma for 1-3 distances of 0.01
4. Uiso/Uaniso restraints and constraints
C4 \\sim C1AA \\sim C3 \\sim C0AA \\sim N1 \\sim N3 \\sim C5: within 1.7A with
sigma of 0.04 and sigma for terminal atoms of 0.08
N2: within 1.7A with sigma of 0.04 and sigma for terminal atoms of 0.08
Uanis(C5) \\sim Ueq, Uanis(N3) \\sim Ueq, Uanis(C0AA) \\sim Ueq, Uanis(C4)
\\sim Ueq, Uanis(C1AA) \\sim Ueq, Uanis(C3) \\sim Ueq: with sigma of 0.01 and
sigma for terminal atoms of 0.2
Uanis(N1) \\sim Ueq: with sigma of 0.001 and sigma for terminal atoms of 0.2
Uanis(N2) \\sim Ueq: with sigma of 0.0001 and sigma for terminal atoms of 0.2
5. Others
 Fixed Sof: N1(0.125) H1A(0.125) H1B(0.125) H1C(0.125) C1AA(0.125) H1AA(0.125)
 C0AA(0.125) H0AA(0.125) H0AB(0.125) C4(0.125) H4A(0.125) H4B(0.125) H4C(0.125)
 C3(0.125) H3A(0.125) H3B(0.125) H3C(0.125) C5(0.0625) H5(0.0625) N3(0.0625)
 H3D(0.0625) H3E(0.0625) N2(0.0625) H2A(0.0625) H2B(0.0625)
6.a Ternary CH refined with riding coordinates:
 C1AA(H1AA)
6.b Secondary CH2 refined with riding coordinates:
 C0AA(H0AA,H0AB)
6.c Aromatic/amide H refined with riding coordinates:
 C5(H5)
6.d X=CH2 refined with riding coordinates:
 N3(H3D,H3E), N2(H2A,H2B)
6.e Idealised Me refined as rotating group:
 N1(H1A,H1B,H1C), C4(H4A,H4B,H4C), C3(H3A,H3B,H3C)
;
_olex2_submission_special_instructions 'No special instructions were received'

loop_
_space_group_symop_operation_xyz
'x, y, z'
'-y, x, z'
'y, -x, z'
'x, -y, -z'
'-x, y, -z'
'-x, -y, z'
'y, x, -z'
'-y, -x, -z'
'x+1/2, y+1/2, z+1/2'
'-y+1/2, x+1/2, z+1/2'
'y+1/2, -x+1/2, z+1/2'
'x+1/2, -y+1/2, -z+1/2'
'-x+1/2, y+1/2, -z+1/2'
'-x+1/2, -y+1/2, z+1/2'
'y+1/2, x+1/2, -z+1/2'
'-y+1/2, -x+1/2, -z+1/2'
'-x, -y, -z'
'y, -x, -z'
'-y, x, -z'
'-x, y, z'
'x, -y, z'
'x, y, -z'
'-y, -x, z'
'y, x, z'
'-x+1/2, -y+1/2, -z+1/2'
'y+1/2, -x+1/2, -z+1/2'
'-y+1/2, x+1/2, -z+1/2'
'-x+1/2, y+1/2, z+1/2'
'x+1/2, -y+1/2, z+1/2'
'x+1/2, y+1/2, -z+1/2'
'-y+1/2, -x+1/2, z+1/2'
'y+1/2, x+1/2, z+1/2'

loop_
_atom_site_label
_atom_site_type_symbol
_atom_site_fract_x
_atom_site_fract_y
_atom_site_fract_z
_atom_site_U_iso_or_equiv
_atom_site_adp_type
_atom_site_occupancy
_atom_site_site_symmetry_order
_atom_site_calc_flag
_atom_site_refinement_flags_posn
_atom_site_refinement_flags_adp
_atom_site_refinement_flags_occupancy
_atom_site_disorder_assembly
_atom_site_disorder_group
Pb1 Pb -0.500000 -0.500000 0.41896(2) 0.06948(9) Uani 1 8 d S T P . .
Br3 Br -0.500000 -0.500000 0.500000 0.1114(5) Uani 1 16 d S T P . .
Br1 Br 0.000000 -0.500000 0.41911(3) 0.1370(4) Uani 1 4 d S T P . .
Br2 Br -0.500000 -0.500000 0.34553(4) 0.2067(10) Uani 1 8 d S T P . .
N1 N -0.0827(14) 0.000(3) 0.3650(2) 0.128(3) Uani 0.125 1 d DS TU P A -1
H1A H -0.208479 0.042927 0.354645 0.153 Uiso 0.125 1 calc GR . . A -1
H1B H -0.051319 0.093465 0.382400 0.153 Uiso 0.125 1 calc GR . . A -1
H1C H -0.099594 -0.137525 0.373450 0.153 Uiso 0.125 1 calc GR . . A -1
C1AA C 0.034(2) -0.0076(15) 0.30173(17) 0.156(2) Uani 0.125 1 d D U . A -1
H1AA H -0.105708 0.077691 0.300497 0.187 Uiso 0.125 1 calc R . . A -1
C0AA C 0.1049(16) 0.002(5) 0.33917(17) 0.148(2) Uani 0.125 1 d D U . A -1
H0AA H 0.201767 -0.124251 0.343877 0.177 Uiso 0.125 1 calc R . . A -1
H0AB H 0.192041 0.136928 0.342679 0.177 Uiso 0.125 1 calc R . . A -1
C4 C 0.193(2) 0.110(2) 0.2777(3) 0.152(4) Uani 0.125 1 d D U . A -1
H4A H 0.317332 0.013861 0.272747 0.228 Uiso 0.125 1 calc GR . . A -1
H4B H 0.245979 0.244231 0.288688 0.228 Uiso 0.125 1 calc GR . . A -1
H4C H 0.117608 0.147362 0.256467 0.228 Uiso 0.125 1 calc GR . . A -1
C3 C -0.025(4) -0.2395(14) 0.2901(4) 0.186(5) Uani 0.125 1 d D U . A -1
H3A H -0.053808 -0.239208 0.265500 0.280 Uiso 0.125 1 calc GR . . A -1
H3B H -0.155968 -0.289258 0.302268 0.280 Uiso 0.125 1 calc GR . . A -1
H3C H 0.097116 -0.338588 0.295052 0.280 Uiso 0.125 1 calc GR . . A -1
C5 C -0.0022(17) -0.0695(17) 0.4843(3) 0.107(3) Uani 0.0625 1 d D U . B -1
H5 H -0.012258 -0.032438 0.460815 0.129 Uiso 0.0625 1 calc R . . B -1
N3 N 0.1416(18) 0.036(2) 0.5035(4) 0.084(5) Uani 0.0625 1 d D U . B -1
H3D H 0.153598 0.004556 0.525232 0.100 Uiso 0.0625 1 calc R . . B -1
H3E H 0.224861 0.137998 0.494433 0.100 Uiso 0.0625 1 calc R . . B -1
N2 N -0.132(2) -0.2245(19) 0.4963(7) 0.32(3) Uani 0.0625 1 d D U . B -1
H2A H -0.125763 -0.261247 0.517965 0.381 Uiso 0.0625 1 calc R . . B -1
H2B H -0.225452 -0.290466 0.482720 0.381 Uiso 0.0625 1 calc R . . B -1

loop_
_atom_site_aniso_label
_atom_site_aniso_U_11
_atom_site_aniso_U_22
_atom_site_aniso_U_33
_atom_site_aniso_U_23
_atom_site_aniso_U_13
_atom_site_aniso_U_12
Pb1 0.05599(9) 0.05599(9) 0.0965(2) 0.000 0.000 0.000
Br3 0.1190(7) 0.1190(7) 0.0961(9) 0.000 0.000 0.000
Br1 0.0504(3) 0.1651(9) 0.1955(10) 0.000 0.000 0.000
Br2 0.2660(14) 0.2660(14) 0.0882(8) 0.000 0.000 0.000
N1 0.145(7) 0.087(7) 0.151(4) 0.041(9) 0.001(4) -0.090(7)
C1AA 0.158(5) 0.157(4) 0.153(3) -0.001(3) -0.001(3) 0.000(4)
C0AA 0.147(4) 0.148(5) 0.148(3) 0.001(3) 0.002(3) -0.001(4)
C4 0.159(9) 0.152(6) 0.145(5) -0.015(5) 0.030(5) 0.034(4)
C3 0.199(13) 0.174(4) 0.186(8) -0.024(4) -0.019(8) -0.012(4)
C5 0.108(5) 0.107(5) 0.107(5) 0.003(4) 0.001(4) 0.000(4)
N3 0.161(9) 0.040(11) 0.050(8) -0.002(7) 0.019(6) 0.001(6)
N2 0.44(7) 0.17(3) 0.34(6) 0.01(8) 0.02(8) 0.22(3)

loop_
_atom_type_symbol
_atom_type_description
_atom_type_scat_dispersion_real
_atom_type_scat_dispersion_imag
_atom_type_scat_source
C C 0.0033 0.0016 'International Tables Vol C Tables 4.2.6.8 and 6.1.1.4'
H H 0.0000 0.0000 'International Tables Vol C Tables 4.2.6.8 and 6.1.1.4'
Br Br -0.2901 2.4595 'International Tables Vol C Tables 4.2.6.8 and 6.1.1.4'
N N 0.0061 0.0033 'International Tables Vol C Tables 4.2.6.8 and 6.1.1.4'
Pb Pb -3.3944 10.1111 'International Tables Vol C Tables 4.2.6.8 and 6.1.1.4'

loop_
_geom_angle_atom_site_label_1
_geom_angle_atom_site_label_2
_geom_angle_atom_site_label_3
_geom_angle
_geom_angle_site_symmetry_1
_geom_angle_site_symmetry_3
_geom_angle_publ_flag
Br1 Pb1 Br3 89.88(2) 2_445 . ?
Br1 Pb1 Br3 89.89(2) . . ?
Br1 Pb1 Br3 89.88(2) 2_455 . ?
Br1 Pb1 Br3 89.88(2) 1_455 . ?
Br1 Pb1 Br1 90.0 . 2_445 ?
Br1 Pb1 Br1 179.77(4) 2_455 2_445 ?
Br1 Pb1 Br1 90.0 2_445 1_455 ?
Br1 Pb1 Br1 179.77(4) . 1_455 ?
Br1 Pb1 Br1 90.0 2_455 1_455 ?
Br1 Pb1 Br1 90.0 . 2_455 ?
Br2 Pb1 Br3 180.0 . . ?
Br2 Pb1 Br1 90.12(2) . 1_455 ?
Br2 Pb1 Br1 90.12(2) . 2_455 ?
Br2 Pb1 Br1 90.11(2) . . ?
Br2 Pb1 Br1 90.12(2) . 2_445 ?
Pb1 Br3 Pb1 180.0 17_446 . ?
Pb1 Br1 Pb1 179.77(4) 1_655 . ?
C4 C1AA C0AA 113.0(10) . . ?
C3 C1AA C0AA 112.8(13) . . ?
C3 C1AA C4 113.6(10) . . ?
N1 C0AA C1AA 115.0(8) . . ?
N2 C5 N3 123.0(15) . . ?

loop_
_geom_bond_atom_site_label_1
_geom_bond_atom_site_label_2
_geom_bond_distance
_geom_bond_site_symmetry_2
_geom_bond_publ_flag
Pb1 Br3 3.1127(3) . ?
Pb1 Br1 2.99206(10) 1_455 ?
Pb1 Br1 2.99206(10) 2_455 ?
Pb1 Br1 2.99206(10) 2_445 ?
Pb1 Br1 2.99206(10) . ?
Pb1 Br2 2.8200(16) . ?
N1 C0AA 1.499(11) . ?
C1AA C0AA 1.501(9) . ?
C1AA C4 1.500(13) . ?
C1AA C3 1.500(12) . ?
C5 N3 1.297(13) . ?
C5 N2 1.297(14) . ?
